data_7231281
loop_
_publ_author_name
'Shi, Ting'
'Hou, Xue-Mei'
'Li, Zhi-Yong'
'Cao, Fei'
'Zhang, Ya-Hui'
'Yu, Jia-Yin'
'Zhao, Dong-Lin'
'Shao, Chang-Lun'
'Wang, Chang-Yun'

_publ_section_title
;
 Harzianumnones A and B: two hydroxyanthraquinones from the coral-derived
 fungus Trichoderma harzianum
;
_journal_issue 49
_journal_name_full 'RSC Advances'
_journal_page_first 27596
_journal_paper_doi 10.1039/C8RA04865G
_journal_volume 8
_journal_year 2018
_chemical_absolute_configuration rm
_chemical_formula_sum 'C15 H16 O5'
_chemical_formula_weight 276.28
_space_group_crystal_system monoclinic
_space_group_IT_number 4
_space_group_name_Hall 'P 2yb'
_space_group_name_H-M_alt 'P 1 21 1'
_symmetry_space_group_name_Hall 'P 2yb'
_symmetry_space_group_name_H-M 'P 1 21 1'
_atom_sites_solution_hydrogens geom
_audit_creation_method SHELXL-2014/7
_audit_update_record
;
2018-01-23 deposited with the CCDC.
2018-07-23 downloaded from the CCDC.
;
_cell_angle_alpha 90
_cell_angle_beta 94.465(6)
_cell_angle_gamma 90
_cell_formula_units_Z 2
_cell_length_a 5.8641(4)
_cell_length_b 9.4679(6)
_cell_length_c 11.6419(7)
_cell_measurement_reflns_used 868
_cell_measurement_temperature 293(2)
_cell_measurement_theta_max 71.1220
_cell_measurement_theta_min 3.7880
_cell_volume 644.40(7)
_computing_structure_refinement 'SHELXL-2014/7 (Sheldrick, 2014)'
_diffrn_ambient_temperature 293(2)
_diffrn_measured_fraction_theta_full 0.999
_diffrn_measured_fraction_theta_max 0.998
_diffrn_measurement_device_type 'Enhance (Cu) X-ray Source'
_diffrn_radiation_type CuK\a
_diffrn_radiation_wavelength 1.54184
_diffrn_reflns_av_R_equivalents 0.0266
_diffrn_reflns_av_unetI/netI 0.0428
_diffrn_reflns_Laue_measured_fraction_full 0.999
_diffrn_reflns_Laue_measured_fraction_max 0.998
_diffrn_reflns_limit_h_max 6
_diffrn_reflns_limit_h_min -7
_diffrn_reflns_limit_k_max 11
_diffrn_reflns_limit_k_min -11
_diffrn_reflns_limit_l_max 13
_diffrn_reflns_limit_l_min -9
_diffrn_reflns_number 2258
_diffrn_reflns_point_group_measured_fraction_full 0.681
_diffrn_reflns_point_group_measured_fraction_max 0.681
_diffrn_reflns_theta_full 67.247
_diffrn_reflns_theta_max 67.247
_diffrn_reflns_theta_min 3.808
_diffrn_source 'fine-focus sealed X-ray tube'
_exptl_absorpt_coefficient_mu 0.894
_exptl_absorpt_correction_T_max 1.00000
_exptl_absorpt_correction_T_min 0.96271
_exptl_absorpt_correction_type multi-scan
_exptl_absorpt_process_details sadabs
_exptl_crystal_colour white
_exptl_crystal_density_diffrn 1.424
_exptl_crystal_description block
_exptl_crystal_F_000 292
_exptl_crystal_size_max 0.080
_exptl_crystal_size_mid 0.070
_exptl_crystal_size_min 0.070
_refine_diff_density_max 0.161
_refine_diff_density_min -0.172
_refine_diff_density_rms 0.037
_refine_ls_abs_structure_details
;
 Flack x determined using 252 quotients [(I+)-(I-)]/[(I+)+(I-)]
 (Parsons, Flack and Wagner, Acta Cryst. B69 (2013) 249-259).
;
_refine_ls_abs_structure_Flack 0.0(3)
_refine_ls_extinction_method none
_refine_ls_goodness_of_fit_ref 1.041
_refine_ls_hydrogen_treatment constr
_refine_ls_matrix_type full
_refine_ls_number_parameters 186
_refine_ls_number_reflns 1563
_refine_ls_number_restraints 1
_refine_ls_restrained_S_all 1.041
_refine_ls_R_factor_all 0.0516
_refine_ls_R_factor_gt 0.0424
_refine_ls_shift/su_max 0.000
_refine_ls_shift/su_mean 0.000
_refine_ls_structure_factor_coef Fsqd
_refine_ls_weighting_details 'w=1/[\s^2^(Fo^2^)+(0.0506P)^2^+0.0929P] where P=(Fo^2^+2Fc^2^)/3'
_refine_ls_weighting_scheme calc
_refine_ls_wR_factor_gt 0.0997
_refine_ls_wR_factor_ref 0.1107
_reflns_Friedel_coverage 0.280
_reflns_Friedel_fraction_full 0.319
_reflns_Friedel_fraction_max 0.319
_reflns_number_gt 1341
_reflns_number_total 1563
_reflns_threshold_expression 'I > 2\s(I)'
_cod_data_source_file c8ra04865g2.cif
_cod_data_source_block exp_8770
_cod_original_cell_volume 644.39(7)
_cod_database_code 7231281
_shelx_shelxl_version_number 2014/7
_shelx_space_group_comment
;
The symmetry employed for this shelxl refinement is uniquely defined
by the following loop, which should always be used as a source of
symmetry information in preference to the above space-group names.
They are only intended as comments.
;
_shelx_estimated_absorpt_t_max 0.940
_shelx_estimated_absorpt_t_min 0.932

loop_
_space_group_symop_operation_xyz
'x, y, z'
'-x, y+1/2, -z'

loop_
_atom_site_label
_atom_site_type_symbol
_atom_site_fract_x
_atom_site_fract_y
_atom_site_fract_z
_atom_site_U_iso_or_equiv
_atom_site_adp_type
_atom_site_occupancy
_atom_site_site_symmetry_order
_atom_site_calc_flag
_atom_site_refinement_flags_posn
_atom_site_refinement_flags_adp
O1 O 0.4439(6) 0.2921(4) -0.0410(2) 0.0604(9) Uani 1 1 d . .
H1 H 0.3751 0.2716 0.0154 0.091 Uiso 1 1 calc R U
O2 O 0.3519(5) 0.2956(4) 0.1702(2) 0.0590(9) Uani 1 1 d . .
O3 O 0.7323(5) 0.6994(3) 0.2678(2) 0.0506(8) Uani 1 1 d . .
H3 H 0.6946 0.7341 0.2046 0.076 Uiso 1 1 calc R U
O4 O 0.7045(5) 0.1873(3) 0.3821(3) 0.0540(8) Uani 1 1 d . .
H4 H 0.6545 0.1095 0.3984 0.081 Uiso 1 1 calc R U
O5 O 0.3652(5) 0.4041(4) 0.5631(3) 0.0571(8) Uani 1 1 d . .
H5 H 0.3076 0.3490 0.6068 0.086 Uiso 1 1 calc R U
C1 C 1.0929(8) 0.5642(5) -0.1561(4) 0.0538(12) Uani 1 1 d . .
H1A H 1.0954 0.4939 -0.2154 0.081 Uiso 1 1 calc R U
H1B H 1.2451 0.5781 -0.1213 0.081 Uiso 1 1 calc R U
H1C H 1.0360 0.6515 -0.1890 0.081 Uiso 1 1 calc R U
C2 C 0.9394(7) 0.5156(4) -0.0657(3) 0.0410(9) Uani 1 1 d . .
C3 C 0.7576(7) 0.4270(5) -0.0927(3) 0.0463(10) Uani 1 1 d . .
H3A H 0.7281 0.3964 -0.1683 0.056 Uiso 1 1 calc R U
C4 C 0.6170(6) 0.3822(5) -0.0090(3) 0.0416(9) Uani 1 1 d . .
C5 C 0.6578(6) 0.4262(4) 0.1060(3) 0.0335(8) Uani 1 1 d . .
C6 C 0.8409(6) 0.5208(4) 0.1320(3) 0.0336(8) Uani 1 1 d . .
C7 C 0.9772(6) 0.5626(4) 0.0486(3) 0.0380(9) Uani 1 1 d . .
H7 H 1.0983 0.6237 0.0679 0.046 Uiso 1 1 calc R U
C8 C 0.5182(6) 0.3722(4) 0.1949(3) 0.0370(9) Uani 1 1 d . .
C9 C 0.5789(6) 0.4131(4) 0.3192(3) 0.0339(8) Uani 1 1 d . .
H9 H 0.4776 0.4909 0.3374 0.041 Uiso 1 1 calc R U
C10 C 0.8257(6) 0.4666(4) 0.3399(3) 0.0357(8) Uani 1 1 d . .
H10 H 0.9276 0.3865 0.3289 0.043 Uiso 1 1 calc R U
C11 C 0.8784(7) 0.5796(4) 0.2534(3) 0.0386(9) Uani 1 1 d . .
H11 H 1.0384 0.6089 0.2677 0.046 Uiso 1 1 calc R U
C12 C 0.5403(7) 0.2929(4) 0.4031(3) 0.0399(9) Uani 1 1 d . .
H12 H 0.3855 0.2548 0.3880 0.048 Uiso 1 1 calc R U
C13 C 0.5747(7) 0.3449(5) 0.5273(3) 0.0453(10) Uani 1 1 d . .
H13 H 0.6172 0.2641 0.5770 0.054 Uiso 1 1 calc R U
C14 C 0.7543(7) 0.4556(5) 0.5465(3) 0.0505(11) Uani 1 1 d . .
H14 H 0.7905 0.4864 0.6215 0.061 Uiso 1 1 calc R U
C15 C 0.8651(7) 0.5127(5) 0.4638(3) 0.0473(10) Uani 1 1 d . .
H15 H 0.9710 0.5837 0.4826 0.057 Uiso 1 1 calc R U

loop_
_atom_site_aniso_label
_atom_site_aniso_U_11
_atom_site_aniso_U_22
_atom_site_aniso_U_33
_atom_site_aniso_U_23
_atom_site_aniso_U_13
_atom_site_aniso_U_12
O1 0.079(2) 0.067(2) 0.0343(15) -0.0055(16) -0.0026(14) -0.033(2)
O2 0.0604(18) 0.071(2) 0.0447(17) 0.0026(16) -0.0002(14) -0.0311(18)
O3 0.086(2) 0.0333(15) 0.0327(14) -0.0009(13) 0.0057(14) 0.0062(16)
O4 0.0682(19) 0.0322(15) 0.0644(19) 0.0081(15) 0.0222(15) 0.0102(15)
O5 0.075(2) 0.0387(16) 0.062(2) 0.0020(15) 0.0321(16) 0.0031(16)
C1 0.071(3) 0.055(3) 0.037(2) 0.004(2) 0.0129(19) -0.001(2)
C2 0.054(2) 0.036(2) 0.0334(19) 0.0065(18) 0.0078(16) 0.0047(19)
C3 0.064(2) 0.046(2) 0.029(2) -0.0020(18) 0.0035(18) 0.003(2)
C4 0.053(2) 0.037(2) 0.034(2) 0.0010(17) -0.0022(17) -0.0043(18)
C5 0.0446(19) 0.0271(18) 0.0287(18) 0.0026(15) 0.0021(15) -0.0022(15)
C6 0.0389(18) 0.0306(19) 0.0309(18) -0.0002(17) 0.0002(14) 0.0012(16)
C7 0.042(2) 0.033(2) 0.039(2) 0.0038(17) 0.0054(16) -0.0033(17)
C8 0.043(2) 0.034(2) 0.034(2) -0.0013(17) 0.0029(15) -0.0012(18)
C9 0.0366(18) 0.035(2) 0.0297(19) 0.0036(17) 0.0024(14) -0.0005(17)
C10 0.0352(18) 0.038(2) 0.034(2) 0.0052(17) -0.0009(15) 0.0008(16)
C11 0.046(2) 0.041(2) 0.029(2) 0.0005(18) 0.0031(16) -0.0085(19)
C12 0.045(2) 0.036(2) 0.040(2) 0.0075(18) 0.0087(16) 0.0027(18)
C13 0.059(2) 0.044(2) 0.034(2) 0.0116(18) 0.0115(17) 0.0124(19)
C14 0.059(3) 0.062(3) 0.028(2) 0.003(2) -0.0065(18) 0.001(2)
C15 0.047(2) 0.056(3) 0.037(2) 0.003(2) -0.0090(17) -0.006(2)

loop_
_atom_type_symbol
_atom_type_description
_atom_type_scat_dispersion_real
_atom_type_scat_dispersion_imag
_atom_type_scat_source
C C 0.0181 0.0091 'International Tables Vol C Tables 4.2.6.8 and 6.1.1.4'
H H 0.0000 0.0000 'International Tables Vol C Tables 4.2.6.8 and 6.1.1.4'
O O 0.0492 0.0322 'International Tables Vol C Tables 4.2.6.8 and 6.1.1.4'

loop_
_geom_angle_atom_site_label_1
_geom_angle_atom_site_label_2
_geom_angle_atom_site_label_3
_geom_angle
C3 C2 C1 121.4(4)
C3 C2 C7 118.2(3)
C7 C2 C1 120.4(4)
C2 C3 C4 121.2(4)
O1 C4 C3 118.1(4)
O1 C4 C5 121.2(3)
C3 C4 C5 120.7(4)
C4 C5 C6 117.5(3)
C4 C5 C8 120.5(3)
C6 C5 C8 121.9(3)
C5 C6 C11 118.9(3)
C7 C6 C5 120.6(3)
C7 C6 C11 120.4(3)
C6 C7 C2 121.6(4)
O2 C8 C5 121.3(3)
O2 C8 C9 119.8(3)
C5 C8 C9 119.0(3)
C8 C9 C10 112.6(3)
C8 C9 C12 112.7(3)
C12 C9 C10 109.3(3)
C11 C10 C9 111.5(3)
C15 C10 C9 108.6(3)
C15 C10 C11 114.0(3)
O3 C11 C6 110.6(3)
O3 C11 C10 108.9(3)
C10 C11 C6 109.7(3)
O4 C12 C9 106.1(3)
O4 C12 C13 110.4(3)
C13 C12 C9 110.5(3)
O5 C13 C12 110.3(3)
O5 C13 C14 106.9(4)
C14 C13 C12 114.1(3)
C15 C14 C13 124.2(4)
C14 C15 C10 122.2(4)

loop_
_geom_bond_atom_site_label_1
_geom_bond_atom_site_label_2
_geom_bond_distance
O1 C4 1.356(5)
O2 C8 1.231(5)
O3 C11 1.439(5)
O4 C12 1.422(5)
O5 C13 1.441(4)
C1 C2 1.509(6)
C2 C3 1.373(6)
C2 C7 1.404(5)
C3 C4 1.391(5)
C4 C5 1.404(5)
C5 C6 1.413(5)
C5 C8 1.461(5)
C6 C7 1.363(5)
C6 C11 1.520(5)
C8 C9 1.514(5)
C9 C10 1.535(5)
C9 C12 1.528(5)
C10 C11 1.518(5)
C10 C15 1.507(5)
C12 C13 1.526(6)
C13 C14 1.490(6)
C14 C15 1.318(6)
